data_1540270
loop_
_publ_author_name
'Kjekshus, A.'

_publ_section_title
;
 On the crystal structure of ZrSb2 and alpha-HfSb2
;
_journal_name_full 'Acta Chemica Scandinavica (1-27,1973-42,1988)'
_journal_page_first 1633
_journal_page_last 1639
_journal_volume 26
_journal_year 1972
_chemical_formula_sum 'Hf Sb2'
_space_group_IT_number 58
_symmetry_space_group_name_Hall '-P 2 2n'
_symmetry_space_group_name_H-M 'P n n m'
_cell_angle_alpha 90
_cell_angle_beta 90
_cell_angle_gamma 90
_cell_formula_units_Z 8
_cell_length_a 14.989
_cell_length_b 9.9781
_cell_length_c 3.8506
_cell_volume 575.902
_citation_journal_id_ASTM ACSAA4
_cod_data_source_file Kjekshus_ACSAA4_1972_1730.cif
_cod_data_source_block Hf1Sb2
_cod_original_cell_volume 575.9025
_cod_original_formula_sum 'Hf1 Sb2'
_cod_database_code 1540270

loop_
_symmetry_equiv_pos_as_xyz
x,y,z
-x,-y,z
x+1/2,-y+1/2,-z+1/2
-x+1/2,y+1/2,-z+1/2
-x,-y,-z
x,y,-z
-x-1/2,y-1/2,z-1/2
x-1/2,-y-1/2,z-1/2

loop_
_atom_site_label
_atom_site_type_symbol
_atom_site_fract_x
_atom_site_fract_y
_atom_site_fract_z
_atom_site_occupancy
_atom_site_U_iso_or_equiv
Sb1 Sb-2 0.4416 0.6146 0 1 0.0
Sb4 Sb-2 0.3968 0.0127 0 1 0.0
Sb2 Sb-2 0.1578 0.8395 0 1 0.0
Hf2 Hf+4 0.0076 0.3299 0 1 0.0
Hf1 Hf+4 0.2492 0.5281 0 1 0.0
Sb3 Sb-2 0.1989 0.2353 0 1 0.0
